data_1511858
loop_
_publ_author_name
'Lin, Wei'
'Dou, Guo-Lan'
'Hu, Ming-Hua'
'Cao, Cheng-Pao'
'Huang, Zhi-Bin'
'Shi, Da-Qing'

_publ_section_title
;
 Facile, efficient, and diastereoselective synthesis of
 heterohelicene-like molecules.
;
_journal_issue 6
_journal_name_full 'Organic letters'
_journal_page_first 1238
_journal_page_last 1241
_journal_paper_doi 10.1021/ol400154j
_journal_volume 15
_journal_year 2013
_chemical_formula_sum 'C26 H18.5 N2 O4.25'
_chemical_formula_weight 426.93
_chemical_name_systematic
; 
 ? 
;
_space_group_IT_number 2
_symmetry_cell_setting triclinic
_symmetry_space_group_name_Hall '-P 1'
_symmetry_space_group_name_H-M 'P -1'
_atom_sites_solution_hydrogens geom
_atom_sites_solution_primary direct
_atom_sites_solution_secondary difmap
_audit_creation_method SHELXL-97
_cell_angle_alpha 67.939(4)
_cell_angle_beta 71.678(3)
_cell_angle_gamma 65.260(4)
_cell_formula_units_Z 4
_cell_length_a 11.735(3)
_cell_length_b 13.252(4)
_cell_length_c 15.517(5)
_cell_measurement_reflns_used 2125
_cell_measurement_temperature 298(2)
_cell_measurement_theta_max 22.79
_cell_measurement_theta_min 2.575
_cell_volume 1995.4(10)
_computing_cell_refinement 'Bruker SMART'
_computing_data_collection 'Bruker SMART'
_computing_data_reduction 'Bruker SAINT'
_computing_molecular_graphics 'Bruker SHELXTL'
_computing_publication_material 'Bruker SHELXTL'
_computing_structure_refinement 'SHELXL-97 (Sheldrick, 1997)'
_computing_structure_solution 'SHELXS-97 (Sheldrick, 1990)'
_diffrn_ambient_temperature 298(2)
_diffrn_measured_fraction_theta_full 0.982
_diffrn_measured_fraction_theta_max 0.982
_diffrn_measurement_device_type 'CCD area detector'
_diffrn_measurement_method 'phi and omega scans'
_diffrn_radiation_monochromator graphite
_diffrn_radiation_source 'fine-focus sealed tube'
_diffrn_radiation_type MoK\a
_diffrn_radiation_wavelength 0.71073
_diffrn_reflns_av_R_equivalents 0.0324
_diffrn_reflns_av_sigmaI/netI 0.0689
_diffrn_reflns_limit_h_max 13
_diffrn_reflns_limit_h_min -12
_diffrn_reflns_limit_k_max 15
_diffrn_reflns_limit_k_min -8
_diffrn_reflns_limit_l_max 18
_diffrn_reflns_limit_l_min -17
_diffrn_reflns_number 10409
_diffrn_reflns_theta_full 25.01
_diffrn_reflns_theta_max 25.01
_diffrn_reflns_theta_min 1.44
_exptl_absorpt_coefficient_mu 0.098
_exptl_absorpt_correction_T_max 0.9656
_exptl_absorpt_correction_T_min 0.9546
_exptl_absorpt_correction_type multi-scan
_exptl_absorpt_process_details sadabs
_exptl_crystal_colour yellow
_exptl_crystal_density_diffrn 1.421
_exptl_crystal_density_method 'not measured'
_exptl_crystal_description block
_exptl_crystal_F_000 890
_exptl_crystal_size_max 0.48
_exptl_crystal_size_mid 0.39
_exptl_crystal_size_min 0.36
_refine_diff_density_max 0.318
_refine_diff_density_min -0.189
_refine_diff_density_rms 0.050
_refine_ls_extinction_method none
_refine_ls_goodness_of_fit_ref 1.014
_refine_ls_hydrogen_treatment constr
_refine_ls_matrix_type full
_refine_ls_number_parameters 586
_refine_ls_number_reflns 6900
_refine_ls_number_restraints 0
_refine_ls_restrained_S_all 1.014
_refine_ls_R_factor_all 0.1220
_refine_ls_R_factor_gt 0.0534
_refine_ls_shift/su_max 0.000
_refine_ls_shift/su_mean 0.000
_refine_ls_structure_factor_coef Fsqd
_refine_ls_weighting_details 'calc w=1/[\s^2^(Fo^2^)+(0.0636P)^2^+0.6326P] where P=(Fo^2^+2Fc^2^)/3'
_refine_ls_weighting_scheme calc
_refine_ls_wR_factor_gt 0.1228
_refine_ls_wR_factor_ref 0.1663
_reflns_number_gt 3552
_reflns_number_total 6900
_reflns_threshold_expression >2sigma(I)
_cod_data_source_file ol400154j_si_002.cif
_cod_data_source_block 060711b
_cod_depositor_comments
;
The following automatic conversions were performed:

'_symmetry_cell_setting' value 'Triclinic' changed to 'triclinic'
according to /home/saulius/struct/CIF-dictionaries/cif_core.dic
dictionary named 'cif_core.dic' version 2.4.2 from 2011-04-26.

Automatic conversion script
Id: cif_fix_values 1891 2012-01-12 08:04:46Z andrius 
;
_cod_original_cell_volume 1995.5(10)
_cod_original_sg_symbol_H-M P-1
_cod_original_formula_sum 'C26 H18.50 N2 O4.25'
_cod_database_code 1511858

loop_
_symmetry_equiv_pos_as_xyz
'x, y, z'
'-x, -y, -z'

loop_
_atom_site_label
_atom_site_type_symbol
_atom_site_fract_x
_atom_site_fract_y
_atom_site_fract_z
_atom_site_U_iso_or_equiv
_atom_site_adp_type
_atom_site_occupancy
_atom_site_symmetry_multiplicity
_atom_site_calc_flag
_atom_site_refinement_flags
N1 N -0.0096(2) 0.2898(2) 0.30070(18) 0.0423(7) Uani 1 1 d .
N2 N 0.1891(2) 0.1006(2) 0.37464(17) 0.0406(6) Uani 1 1 d .
N3 N 0.9737(2) 0.7984(2) 0.2812(2) 0.0524(7) Uani 1 1 d .
N4 N 0.8123(3) 1.0126(2) 0.1966(2) 0.0542(8) Uani 1 1 d .
O1 O 0.0035(2) 0.39217(19) 0.14250(15) 0.0556(6) Uani 1 1 d .
O2 O -0.1037(2) 0.2720(2) 0.20205(19) 0.0739(8) Uani 1 1 d .
O3 O 0.3149(2) 0.0950(2) 0.46599(14) 0.0545(6) Uani 1 1 d .
O4 O 0.1822(2) -0.0028(2) 0.52966(16) 0.0709(8) Uani 1 1 d .
O5 O 0.9262(2) 0.6676(2) 0.42294(16) 0.0645(7) Uani 1 1 d .
O6 O 1.0527(3) 0.7583(2) 0.4113(2) 0.0891(9) Uani 1 1 d .
O7 O 0.7268(3) 1.0551(2) 0.06735(19) 0.0844(9) Uani 1 1 d .
O8 O 0.8858(3) 1.1113(2) 0.0480(2) 0.0985(11) Uani 1 1 d .
O9 O 0.1355(5) 0.1263(5) 0.0625(4) 0.0949(19) Uani 0.50 1 d P
H1 H 0.0869 0.1281 0.0309 0.050 Uiso 0.50 1 d PR
H2 H 0.0826 0.1692 0.0972 0.050 Uiso 0.50 1 d PR
C1 C -0.0395(3) 0.3133(3) 0.2165(2) 0.0494(9) Uani 1 1 d .
C2 C 0.2234(3) 0.0611(3) 0.4593(2) 0.0486(9) Uani 1 1 d .
C3 C 0.1007(3) 0.3094(2) 0.3076(2) 0.0354(7) Uani 1 1 d .
H3 H 0.0865 0.3180 0.3706 0.042 Uiso 1 1 calc R
C4 C 0.2181(3) 0.1981(2) 0.29869(19) 0.0340(7) Uani 1 1 d .
H4 H 0.2259 0.1859 0.2383 0.041 Uiso 1 1 calc R
C5 C 0.0774(3) 0.0825(3) 0.3699(2) 0.0507(9) Uani 1 1 d .
H5A H 0.0632 0.0172 0.4219 0.061 Uiso 1 1 calc R
H5B H 0.0908 0.0659 0.3110 0.061 Uiso 1 1 calc R
C6 C -0.0373(3) 0.1908(3) 0.3757(2) 0.0513(9) Uani 1 1 d .
H6A H -0.1114 0.1824 0.3678 0.062 Uiso 1 1 calc R
H6B H -0.0557 0.2032 0.4371 0.062 Uiso 1 1 calc R
C7 C 0.1112(3) 0.4194(2) 0.2352(2) 0.0352(7) Uani 1 1 d .
C8 C 0.0622(3) 0.4550(3) 0.1561(2) 0.0424(8) Uani 1 1 d .
C9 C 0.0697(3) 0.5543(3) 0.0819(2) 0.0534(9) Uani 1 1 d .
H9 H 0.0332 0.5764 0.0296 0.064 Uiso 1 1 calc R
C10 C 0.1308(3) 0.6174(3) 0.0878(2) 0.0542(9) Uani 1 1 d .
H10 H 0.1371 0.6829 0.0384 0.065 Uiso 1 1 calc R
C11 C 0.1850(3) 0.5861(3) 0.1668(2) 0.0432(8) Uani 1 1 d .
C12 C 0.1739(3) 0.4870(3) 0.2432(2) 0.0368(7) Uani 1 1 d .
C13 C 0.2282(3) 0.4587(3) 0.3215(2) 0.0457(8) Uani 1 1 d .
H13 H 0.2184 0.3965 0.3736 0.055 Uiso 1 1 calc R
C14 C 0.2954(3) 0.5213(3) 0.3224(3) 0.0616(10) Uani 1 1 d .
H14 H 0.3323 0.5003 0.3743 0.074 Uiso 1 1 calc R
C15 C 0.3089(4) 0.6164(3) 0.2458(3) 0.0658(11) Uani 1 1 d .
H15 H 0.3559 0.6577 0.2466 0.079 Uiso 1 1 calc R
C16 C 0.2537(3) 0.6491(3) 0.1701(3) 0.0586(10) Uani 1 1 d .
H16 H 0.2615 0.7136 0.1201 0.070 Uiso 1 1 calc R
C17 C 0.3439(3) 0.1989(2) 0.3014(2) 0.0345(7) Uani 1 1 d .
C18 C 0.3866(3) 0.1471(3) 0.3844(2) 0.0425(8) Uani 1 1 d .
C19 C 0.5013(3) 0.1441(3) 0.3955(2) 0.0537(9) Uani 1 1 d .
H19 H 0.5276 0.1065 0.4536 0.064 Uiso 1 1 calc R
C20 C 0.5735(3) 0.1964(3) 0.3209(3) 0.0541(9) Uani 1 1 d .
H20 H 0.6490 0.1965 0.3284 0.065 Uiso 1 1 calc R
C21 C 0.5369(3) 0.2509(3) 0.2318(2) 0.0417(8) Uani 1 1 d .
C22 C 0.4221(3) 0.2500(2) 0.2206(2) 0.0350(7) Uani 1 1 d .
C23 C 0.3914(3) 0.2993(3) 0.1297(2) 0.0418(8) Uani 1 1 d .
H23 H 0.3184 0.2968 0.1201 0.050 Uiso 1 1 calc R
C24 C 0.4671(3) 0.3507(3) 0.0557(2) 0.0538(9) Uani 1 1 d .
H24 H 0.4453 0.3828 -0.0039 0.065 Uiso 1 1 calc R
C25 C 0.5761(3) 0.3559(3) 0.0678(3) 0.0589(10) Uani 1 1 d .
H25 H 0.6251 0.3939 0.0169 0.071 Uiso 1 1 calc R
C26 C 0.6118(3) 0.3061(3) 0.1531(3) 0.0526(9) Uani 1 1 d .
H26 H 0.6866 0.3082 0.1600 0.063 Uiso 1 1 calc R
C27 C 0.9876(3) 0.7452(3) 0.3720(3) 0.0587(10) Uani 1 1 d .
C28 C 0.8147(5) 1.0605(3) 0.1037(3) 0.0718(12) Uani 1 1 d .
C29 C 0.8712(3) 0.8041(3) 0.2430(2) 0.0421(8) Uani 1 1 d .
H29 H 0.9028 0.8083 0.1757 0.051 Uiso 1 1 calc R
C30 C 0.7602(3) 0.9194(3) 0.2507(2) 0.0451(8) Uani 1 1 d .
H30 H 0.7357 0.9192 0.3173 0.054 Uiso 1 1 calc R
C31 C 0.9165(4) 1.0060(3) 0.2332(3) 0.0674(11) Uani 1 1 d .
H31A H 0.8866 1.0105 0.2979 0.081 Uiso 1 1 calc R
H31B H 0.9465 1.0703 0.1953 0.081 Uiso 1 1 calc R
C32 C 1.0236(3) 0.8930(3) 0.2296(3) 0.0700(11) Uani 1 1 d .
H32A H 1.0589 0.8917 0.1644 0.084 Uiso 1 1 calc R
H32B H 1.0910 0.8846 0.2580 0.084 Uiso 1 1 calc R
C33 C 0.8392(3) 0.6957(3) 0.2919(2) 0.0403(8) Uani 1 1 d .
C34 C 0.8682(3) 0.6335(3) 0.3786(2) 0.0474(8) Uani 1 1 d .
C35 C 0.8410(4) 0.5315(3) 0.4316(2) 0.0615(10) Uani 1 1 d .
H35 H 0.8661 0.4894 0.4898 0.074 Uiso 1 1 calc R
C36 C 0.7782(4) 0.4957(3) 0.3966(3) 0.0657(11) Uani 1 1 d .
H36 H 0.7549 0.4309 0.4328 0.079 Uiso 1 1 calc R
C37 C 0.7470(3) 0.5544(3) 0.3059(3) 0.0532(9) Uani 1 1 d .
C38 C 0.7805(3) 0.6541(3) 0.2515(2) 0.0419(8) Uani 1 1 d .
C39 C 0.7548(3) 0.7062(3) 0.1592(2) 0.0534(9) Uani 1 1 d .
H39 H 0.7783 0.7704 0.1212 0.064 Uiso 1 1 calc R
C40 C 0.6963(4) 0.6641(4) 0.1244(3) 0.0748(12) Uani 1 1 d .
H40 H 0.6807 0.6995 0.0629 0.090 Uiso 1 1 calc R
C41 C 0.6595(4) 0.5682(4) 0.1803(3) 0.0865(14) Uani 1 1 d .
H41 H 0.6172 0.5416 0.1566 0.104 Uiso 1 1 calc R
C42 C 0.6848(4) 0.5145(4) 0.2681(3) 0.0762(12) Uani 1 1 d .
H42 H 0.6610 0.4500 0.3044 0.091 Uiso 1 1 calc R
C43 C 0.6427(3) 0.9426(3) 0.2175(3) 0.0542(10) Uani 1 1 d .
C44 C 0.6314(4) 1.0107(3) 0.1272(3) 0.0706(12) Uani 1 1 d .
C45 C 0.5274(6) 1.0377(4) 0.0880(4) 0.1040(19) Uani 1 1 d .
H45 H 0.5216 1.0864 0.0269 0.125 Uiso 1 1 calc R
C46 C 0.4354(5) 0.9930(5) 0.1394(5) 0.116(3) Uani 1 1 d .
H46 H 0.3665 1.0098 0.1128 0.140 Uiso 1 1 calc R
C47 C 0.4404(4) 0.9210(4) 0.2331(5) 0.0890(16) Uani 1 1 d .
C48 C 0.5442(3) 0.8973(4) 0.2751(3) 0.0642(11) Uani 1 1 d .
C49 C 0.5449(4) 0.8301(4) 0.3689(3) 0.0721(12) Uani 1 1 d .
H49 H 0.6103 0.8166 0.3978 0.087 Uiso 1 1 calc R
C50 C 0.4516(5) 0.7838(4) 0.4189(4) 0.0995(17) Uani 1 1 d .
H50 H 0.4541 0.7383 0.4812 0.119 Uiso 1 1 calc R
C51 C 0.3506(6) 0.8049(7) 0.3760(6) 0.137(3) Uani 1 1 d .
H51 H 0.2866 0.7735 0.4101 0.164 Uiso 1 1 calc R
C52 C 0.3476(6) 0.8700(7) 0.2868(6) 0.135(3) Uani 1 1 d .
H52 H 0.2816 0.8821 0.2591 0.161 Uiso 1 1 calc R

loop_
_atom_site_aniso_label
_atom_site_aniso_U_11
_atom_site_aniso_U_22
_atom_site_aniso_U_33
_atom_site_aniso_U_23
_atom_site_aniso_U_13
_atom_site_aniso_U_12
N1 0.0386(15) 0.0377(16) 0.0520(17) -0.0029(13) -0.0118(13) -0.0206(13)
N2 0.0435(16) 0.0310(15) 0.0431(16) 0.0024(12) -0.0118(13) -0.0173(13)
N3 0.0446(17) 0.0454(18) 0.070(2) -0.0150(16) -0.0200(15) -0.0124(14)
N4 0.067(2) 0.0372(17) 0.0580(19) -0.0089(15) -0.0181(16) -0.0168(15)
O1 0.0677(16) 0.0534(15) 0.0553(15) -0.0004(12) -0.0292(12) -0.0302(14)
O2 0.0793(18) 0.0619(17) 0.103(2) -0.0131(15) -0.0470(16) -0.0328(15)
O3 0.0639(16) 0.0576(15) 0.0378(13) 0.0043(11) -0.0170(11) -0.0269(13)
O4 0.0783(18) 0.0644(18) 0.0510(15) 0.0158(13) -0.0095(13) -0.0368(15)
O5 0.0802(18) 0.0617(17) 0.0569(16) -0.0135(14) -0.0330(14) -0.0176(15)
O6 0.090(2) 0.087(2) 0.118(2) -0.0432(19) -0.0611(19) -0.0135(18)
O7 0.128(3) 0.0517(18) 0.072(2) -0.0075(15) -0.049(2) -0.0151(18)
O8 0.134(3) 0.056(2) 0.083(2) -0.0022(17) -0.005(2) -0.037(2)
O9 0.059(4) 0.127(5) 0.077(4) -0.011(4) 0.007(3) -0.040(4)
C1 0.046(2) 0.039(2) 0.067(2) -0.0072(18) -0.0225(18) -0.0167(17)
C2 0.047(2) 0.040(2) 0.046(2) 0.0002(17) -0.0068(17) -0.0153(18)
C3 0.0386(18) 0.0332(18) 0.0349(17) -0.0032(14) -0.0088(14) -0.0170(15)
C4 0.0407(18) 0.0295(17) 0.0304(16) -0.0008(13) -0.0092(13) -0.0157(15)
C5 0.054(2) 0.040(2) 0.059(2) -0.0012(17) -0.0102(17) -0.0278(18)
C6 0.046(2) 0.044(2) 0.063(2) -0.0031(18) -0.0091(17) -0.0256(18)
C7 0.0342(17) 0.0294(17) 0.0387(18) -0.0060(14) -0.0080(14) -0.0100(14)
C8 0.0424(19) 0.0370(19) 0.0447(19) -0.0028(16) -0.0149(15) -0.0136(16)
C9 0.053(2) 0.046(2) 0.048(2) 0.0054(17) -0.0187(17) -0.0141(19)
C10 0.053(2) 0.036(2) 0.054(2) 0.0052(17) -0.0062(18) -0.0157(18)
C11 0.0406(19) 0.0325(18) 0.047(2) -0.0093(16) 0.0050(16) -0.0155(16)
C12 0.0346(17) 0.0332(18) 0.0396(18) -0.0135(15) 0.0006(14) -0.0114(15)
C13 0.050(2) 0.044(2) 0.046(2) -0.0178(17) -0.0016(16) -0.0205(18)
C14 0.063(2) 0.077(3) 0.065(3) -0.036(2) -0.0025(19) -0.035(2)
C15 0.070(3) 0.064(3) 0.082(3) -0.038(2) 0.013(2) -0.044(2)
C16 0.064(2) 0.044(2) 0.065(3) -0.0184(19) 0.010(2) -0.029(2)
C17 0.0354(17) 0.0286(17) 0.0391(18) -0.0054(14) -0.0131(14) -0.0098(14)
C18 0.046(2) 0.0349(19) 0.0429(19) -0.0032(15) -0.0134(16) -0.0141(16)
C19 0.058(2) 0.048(2) 0.055(2) -0.0035(18) -0.0324(19) -0.0124(19)
C20 0.043(2) 0.052(2) 0.072(3) -0.011(2) -0.0231(19) -0.0176(18)
C21 0.0336(18) 0.0349(18) 0.055(2) -0.0142(16) -0.0069(16) -0.0103(15)
C22 0.0353(17) 0.0285(17) 0.0404(18) -0.0089(14) -0.0089(14) -0.0096(14)
C23 0.0395(19) 0.0394(19) 0.0442(19) -0.0096(16) -0.0034(15) -0.0165(16)
C24 0.060(2) 0.055(2) 0.043(2) -0.0085(17) -0.0015(17) -0.027(2)
C25 0.058(2) 0.058(2) 0.057(2) -0.015(2) 0.010(2) -0.032(2)
C26 0.035(2) 0.052(2) 0.076(3) -0.023(2) -0.0010(18) -0.0219(18)
C27 0.056(2) 0.052(2) 0.073(3) -0.027(2) -0.033(2) 0.000(2)
C28 0.098(4) 0.035(2) 0.076(3) -0.015(2) -0.023(3) -0.012(2)
C29 0.0448(19) 0.0368(19) 0.0467(19) -0.0129(15) -0.0170(15) -0.0087(16)
C30 0.048(2) 0.0365(19) 0.053(2) -0.0143(16) -0.0147(16) -0.0116(17)
C31 0.071(3) 0.054(3) 0.090(3) -0.020(2) -0.019(2) -0.031(2)
C32 0.056(2) 0.061(3) 0.102(3) -0.025(2) -0.015(2) -0.026(2)
C33 0.0390(19) 0.0325(18) 0.0443(19) -0.0101(15) -0.0112(15) -0.0057(15)
C34 0.050(2) 0.040(2) 0.050(2) -0.0138(17) -0.0175(17) -0.0063(17)
C35 0.077(3) 0.045(2) 0.045(2) -0.0040(18) -0.0151(19) -0.009(2)
C36 0.080(3) 0.042(2) 0.067(3) -0.008(2) -0.005(2) -0.026(2)
C37 0.055(2) 0.043(2) 0.063(2) -0.0183(19) -0.0077(18) -0.0165(18)
C38 0.0399(19) 0.0340(19) 0.050(2) -0.0143(16) -0.0123(15) -0.0055(16)
C39 0.065(2) 0.042(2) 0.061(2) -0.0180(18) -0.0240(19) -0.0129(19)
C40 0.095(3) 0.064(3) 0.080(3) -0.023(2) -0.043(2) -0.018(3)
C41 0.108(4) 0.070(3) 0.110(4) -0.032(3) -0.046(3) -0.033(3)
C42 0.084(3) 0.053(3) 0.104(4) -0.024(3) -0.018(3) -0.033(2)
C43 0.057(2) 0.036(2) 0.072(3) -0.0259(19) -0.033(2) 0.0067(18)
C44 0.083(3) 0.046(2) 0.090(3) -0.031(2) -0.050(3) 0.006(2)
C45 0.126(5) 0.068(3) 0.133(5) -0.046(3) -0.094(4) 0.019(3)
C46 0.082(4) 0.103(5) 0.199(7) -0.096(5) -0.091(5) 0.030(3)
C47 0.054(3) 0.084(4) 0.161(5) -0.088(4) -0.043(3) 0.010(3)
C48 0.043(2) 0.064(3) 0.105(3) -0.058(3) -0.017(2) -0.005(2)
C49 0.055(3) 0.076(3) 0.098(3) -0.051(3) 0.004(2) -0.025(2)
C50 0.079(3) 0.115(4) 0.130(4) -0.076(4) 0.029(3) -0.056(3)
C51 0.075(4) 0.164(8) 0.234(8) -0.150(7) 0.043(6) -0.067(5)
C52 0.047(3) 0.162(8) 0.258(9) -0.161(7) -0.010(5) -0.019(4)

loop_
_atom_type_symbol
_atom_type_description
_atom_type_scat_dispersion_real
_atom_type_scat_dispersion_imag
_atom_type_scat_source
C C 0.0033 0.0016 'International Tables Vol C Tables 4.2.6.8 and 6.1.1.4'
H H 0.0000 0.0000 'International Tables Vol C Tables 4.2.6.8 and 6.1.1.4'
N N 0.0061 0.0033 'International Tables Vol C Tables 4.2.6.8 and 6.1.1.4'
O O 0.0106 0.0060 'International Tables Vol C Tables 4.2.6.8 and 6.1.1.4'

loop_
_geom_angle_atom_site_label_1
_geom_angle_atom_site_label_2
_geom_angle_atom_site_label_3
_geom_angle
C1 N1 C3 121.9(3)
C1 N1 C6 116.3(3)
C3 N1 C6 113.5(2)
C2 N2 C5 117.7(3)
C2 N2 C4 123.4(3)
C5 N2 C4 113.9(2)
C27 N3 C32 117.6(3)
C27 N3 C29 123.6(3)
C32 N3 C29 113.7(3)
C28 N4 C30 122.1(3)
C28 N4 C31 116.9(3)
C30 N4 C31 113.4(3)
C1 O1 C8 120.8(2)
C2 O3 C18 120.3(2)
C27 O5 C34 120.5(3)
C28 O7 C44 120.4(3)
H1 O9 H2 101.0
O2 C1 N1 125.5(3)
O2 C1 O1 117.5(3)
N1 C1 O1 117.0(3)
O4 C2 N2 125.9(3)
O4 C2 O3 117.1(3)
N2 C2 O3 117.0(3)
N1 C3 C7 109.0(2)
N1 C3 C4 106.7(2)
C7 C3 C4 115.6(2)
N1 C3 H3 108.5
C7 C3 H3 108.5
C4 C3 H3 108.5
N2 C4 C17 109.7(2)
N2 C4 C3 107.3(2)
C17 C4 C3 116.5(2)
N2 C4 H4 107.7
C17 C4 H4 107.7
C3 C4 H4 107.7
N2 C5 C6 108.8(2)
N2 C5 H5A 109.9
C6 C5 H5A 109.9
N2 C5 H5B 109.9
C6 C5 H5B 109.9
H5A C5 H5B 108.3
N1 C6 C5 108.9(3)
N1 C6 H6A 109.9
C5 C6 H6A 109.9
N1 C6 H6B 109.9
C5 C6 H6B 109.9
H6A C6 H6B 108.3
C8 C7 C12 118.2(3)
C8 C7 C3 118.1(3)
C12 C7 C3 123.7(3)
C7 C8 O1 121.3(3)
C7 C8 C9 123.5(3)
O1 C8 C9 115.2(3)
C10 C9 C8 118.9(3)
C10 C9 H9 120.6
C8 C9 H9 120.6
C9 C10 C11 121.3(3)
C9 C10 H10 119.3
C11 C10 H10 119.3
C16 C11 C10 120.8(3)
C16 C11 C12 119.6(3)
C10 C11 C12 119.6(3)
C13 C12 C11 118.1(3)
C13 C12 C7 123.3(3)
C11 C12 C7 118.5(3)
C14 C13 C12 120.9(3)
C14 C13 H13 119.6
C12 C13 H13 119.6
C13 C14 C15 120.5(3)
C13 C14 H14 119.8
C15 C14 H14 119.8
C16 C15 C14 120.3(3)
C16 C15 H15 119.8
C14 C15 H15 119.8
C15 C16 C11 120.5(3)
C15 C16 H16 119.7
C11 C16 H16 119.7
C18 C17 C22 118.3(3)
C18 C17 C4 118.4(3)
C22 C17 C4 123.2(2)
C17 C18 C19 123.4(3)
C17 C18 O3 121.1(3)
C19 C18 O3 115.5(3)
C20 C19 C18 119.0(3)
C20 C19 H19 120.5
C18 C19 H19 120.5
C19 C20 C21 121.3(3)
C19 C20 H20 119.4
C21 C20 H20 119.4
C20 C21 C26 121.7(3)
C20 C21 C22 119.2(3)
C26 C21 C22 119.1(3)
C23 C22 C21 118.0(3)
C23 C22 C17 123.2(3)
C21 C22 C17 118.7(3)
C24 C23 C22 120.8(3)
C24 C23 H23 119.6
C22 C23 H23 119.6
C23 C24 C25 121.0(3)
C23 C24 H24 119.5
C25 C24 H24 119.5
C26 C25 C24 120.3(3)
C26 C25 H25 119.8
C24 C25 H25 119.8
C25 C26 C21 120.7(3)
C25 C26 H26 119.7
C21 C26 H26 119.7
O6 C27 N3 125.5(4)
O6 C27 O5 117.5(4)
N3 C27 O5 117.0(3)
O8 C28 N4 126.7(5)
O8 C28 O7 116.1(4)
N4 C28 O7 117.2(4)
N3 C29 C33 109.5(2)
N3 C29 C30 106.8(2)
C33 C29 C30 116.2(3)
N3 C29 H29 108.0
C33 C29 H29 108.0
C30 C29 H29 108.0
N4 C30 C43 109.7(3)
N4 C30 C29 106.6(2)
C43 C30 C29 116.3(2)
N4 C30 H30 108.0
C43 C30 H30 108.0
C29 C30 H30 108.0
N4 C31 C32 108.8(3)
N4 C31 H31A 109.9
C32 C31 H31A 109.9
N4 C31 H31B 109.9
C32 C31 H31B 109.9
H31A C31 H31B 108.3
N3 C32 C31 108.8(3)
N3 C32 H32A 109.9
C31 C32 H32A 109.9
N3 C32 H32B 109.9
C31 C32 H32B 109.9
H32A C32 H32B 108.3
C34 C33 C38 118.2(3)
C34 C33 C29 118.5(3)
C38 C33 C29 123.3(3)
C33 C34 O5 122.0(3)
C33 C34 C35 123.4(3)
O5 C34 C35 114.6(3)
C36 C35 C34 118.7(3)
C36 C35 H35 120.6
C34 C35 H35 120.6
C35 C36 C37 121.1(3)
C35 C36 H36 119.4
C37 C36 H36 119.4
C42 C37 C36 121.1(4)
C42 C37 C38 119.6(3)
C36 C37 C38 119.3(3)
C39 C38 C37 117.7(3)
C39 C38 C33 123.4(3)
C37 C38 C33 118.9(3)
C40 C39 C38 121.1(3)
C40 C39 H39 119.5
C38 C39 H39 119.5
C39 C40 C41 120.5(4)
C39 C40 H40 119.7
C41 C40 H40 119.7
C42 C41 C40 120.2(4)
C42 C41 H41 119.9
C40 C41 H41 119.9
C41 C42 C37 120.9(4)
C41 C42 H42 119.6
C37 C42 H42 119.6
C44 C43 C48 119.4(4)
C44 C43 C30 117.3(4)
C48 C43 C30 123.3(3)
C43 C44 C45 122.7(5)
C43 C44 O7 121.5(4)
C45 C44 O7 115.7(5)
C46 C45 C44 119.2(5)
C46 C45 H45 120.4
C44 C45 H45 120.4
C45 C46 C47 121.6(5)
C45 C46 H46 119.2
C47 C46 H46 119.2
C52 C47 C46 122.4(6)
C52 C47 C48 118.2(6)
C46 C47 C48 119.4(5)
C49 C48 C43 123.8(3)
C49 C48 C47 118.7(5)
C43 C48 C47 117.6(5)
C50 C49 C48 121.1(4)
C50 C49 H49 119.4
C48 C49 H49 119.4
C49 C50 C51 120.0(6)
C49 C50 H50 120.0
C51 C50 H50 120.0
C52 C51 C50 119.7(7)
C52 C51 H51 120.1
C50 C51 H51 120.1
C51 C52 C47 122.2(7)
C51 C52 H52 118.9
C47 C52 H52 118.9

loop_
_geom_bond_atom_site_label_1
_geom_bond_atom_site_label_2
_geom_bond_distance
N1 C1 1.349(4)
N1 C3 1.465(3)
N1 C6 1.468(4)
N2 C2 1.342(4)
N2 C5 1.454(4)
N2 C4 1.465(3)
N3 C27 1.346(4)
N3 C32 1.457(4)
N3 C29 1.464(4)
N4 C28 1.336(5)
N4 C30 1.461(4)
N4 C31 1.462(4)
O1 C1 1.357(4)
O1 C8 1.384(3)
O2 C1 1.209(3)
O3 C2 1.368(4)
O3 C18 1.396(4)
O4 C2 1.209(4)
O5 C27 1.362(4)
O5 C34 1.387(4)
O6 C27 1.212(4)
O7 C28 1.358(5)
O7 C44 1.396(5)
O8 C28 1.215(5)
O9 H1 0.8499
O9 H2 0.8497
C3 C7 1.495(4)
C3 C4 1.556(4)
C3 H3 0.9800
C4 C17 1.495(4)
C4 H4 0.9800
C5 C6 1.511(4)
C5 H5A 0.9700
C5 H5B 0.9700
C6 H6A 0.9700
C6 H6B 0.9700
C7 C8 1.357(4)
C7 C12 1.433(4)
C8 C9 1.400(4)
C9 C10 1.349(4)
C9 H9 0.9300
C10 C11 1.404(4)
C10 H10 0.9300
C11 C16 1.403(4)
C11 C12 1.422(4)
C12 C13 1.403(4)
C13 C14 1.369(4)
C13 H13 0.9300
C14 C15 1.396(5)
C14 H14 0.9300
C15 C16 1.361(5)
C15 H15 0.9300
C16 H16 0.9300
C17 C18 1.355(4)
C17 C22 1.426(4)
C18 C19 1.392(4)
C19 C20 1.345(4)
C19 H19 0.9300
C20 C21 1.408(4)
C20 H20 0.9300
C21 C26 1.411(4)
C21 C22 1.417(4)
C22 C23 1.406(4)
C23 C24 1.360(4)
C23 H23 0.9300
C24 C25 1.382(4)
C24 H24 0.9300
C25 C26 1.351(5)
C25 H25 0.9300
C26 H26 0.9300
C29 C33 1.494(4)
C29 C30 1.556(4)
C29 H29 0.9800
C30 C43 1.496(4)
C30 H30 0.9800
C31 C32 1.506(5)
C31 H31A 0.9700
C31 H31B 0.9700
C32 H32A 0.9700
C32 H32B 0.9700
C33 C34 1.352(4)
C33 C38 1.420(4)
C34 C35 1.402(5)
C35 C36 1.343(5)
C35 H35 0.9300
C36 C37 1.408(5)
C36 H36 0.9300
C37 C42 1.408(5)
C37 C38 1.415(4)
C38 C39 1.405(4)
C39 C40 1.361(4)
C39 H39 0.9300
C40 C41 1.396(5)
C40 H40 0.9300
C41 C42 1.341(5)
C41 H41 0.9300
C42 H42 0.9300
C43 C44 1.365(5)
C43 C48 1.422(5)
C44 C45 1.387(6)
C45 C46 1.339(7)
C45 H45 0.9300
C46 C47 1.412(7)
C46 H46 0.9300
C47 C52 1.400(8)
C47 C48 1.424(5)
C48 C49 1.393(5)
C49 C50 1.359(5)
C49 H49 0.9300
C50 C51 1.415(8)
C50 H50 0.9300
C51 C52 1.331(9)
C51 H51 0.9300
C52 H52 0.9300

loop_
_geom_torsion_atom_site_label_1
_geom_torsion_atom_site_label_2
_geom_torsion_atom_site_label_3
_geom_torsion_atom_site_label_4
_geom_torsion
C3 N1 C1 O2 158.4(3)
C6 N1 C1 O2 12.0(5)
C3 N1 C1 O1 -23.4(4)
C6 N1 C1 O1 -169.8(3)
C8 O1 C1 O2 171.0(3)
C8 O1 C1 N1 -7.4(4)
C5 N2 C2 O4 11.5(5)
C4 N2 C2 O4 164.9(3)
C5 N2 C2 O3 -169.6(3)
C4 N2 C2 O3 -16.2(4)
C18 O3 C2 O4 166.0(3)
C18 O3 C2 N2 -13.0(4)
C1 N1 C3 C7 39.2(4)
C6 N1 C3 C7 -173.6(3)
C1 N1 C3 C4 -86.3(3)
C6 N1 C3 C4 60.9(3)
C2 N2 C4 C17 33.9(4)
C5 N2 C4 C17 -171.8(2)
C2 N2 C4 C3 -93.5(3)
C5 N2 C4 C3 60.8(3)
N1 C3 C4 N2 -58.1(3)
C7 C3 C4 N2 -179.5(2)
N1 C3 C4 C17 178.5(2)
C7 C3 C4 C17 57.1(3)
C2 N2 C5 C6 96.4(3)
C4 N2 C5 C6 -59.5(3)
C1 N1 C6 C5 89.1(3)
C3 N1 C6 C5 -60.0(3)
N2 C5 C6 N1 55.3(3)
N1 C3 C7 C8 -26.3(4)
C4 C3 C7 C8 93.8(3)
N1 C3 C7 C12 156.0(3)
C4 C3 C7 C12 -83.9(4)
C12 C7 C8 O1 178.2(3)
C3 C7 C8 O1 0.3(4)
C12 C7 C8 C9 0.0(5)
C3 C7 C8 C9 -177.9(3)
C1 O1 C8 C7 18.9(4)
C1 O1 C8 C9 -162.8(3)
C7 C8 C9 C10 1.3(5)
O1 C8 C9 C10 -177.0(3)
C8 C9 C10 C11 -0.8(5)
C9 C10 C11 C16 176.9(3)
C9 C10 C11 C12 -1.0(5)
C16 C11 C12 C13 2.7(4)
C10 C11 C12 C13 -179.4(3)
C16 C11 C12 C7 -175.6(3)
C10 C11 C12 C7 2.3(4)
C8 C7 C12 C13 -180.0(3)
C3 C7 C12 C13 -2.2(5)
C8 C7 C12 C11 -1.8(4)
C3 C7 C12 C11 176.0(3)
C11 C12 C13 C14 -3.2(5)
C7 C12 C13 C14 175.0(3)
C12 C13 C14 C15 1.4(5)
C13 C14 C15 C16 1.0(6)
C14 C15 C16 C11 -1.5(5)
C10 C11 C16 C15 -178.2(3)
C12 C11 C16 C15 -0.4(5)
N2 C4 C17 C18 -24.2(4)
C3 C4 C17 C18 97.9(3)
N2 C4 C17 C22 154.9(3)
C3 C4 C17 C22 -83.0(3)
C22 C17 C18 C19 1.9(5)
C4 C17 C18 C19 -179.0(3)
C22 C17 C18 O3 -179.6(3)
C4 C17 C18 O3 -0.5(4)
C2 O3 C18 C17 21.4(4)
C2 O3 C18 C19 -160.0(3)
C17 C18 C19 C20 1.0(5)
O3 C18 C19 C20 -177.5(3)
C18 C19 C20 C21 -1.8(5)
C19 C20 C21 C26 180.0(3)
C19 C20 C21 C22 -0.4(5)
C20 C21 C22 C23 -176.5(3)
C26 C21 C22 C23 3.2(4)
C20 C21 C22 C17 3.2(4)
C26 C21 C22 C17 -177.1(3)
C18 C17 C22 C23 175.8(3)
C4 C17 C22 C23 -3.3(5)
C18 C17 C22 C21 -3.9(4)
C4 C17 C22 C21 177.0(3)
C21 C22 C23 C24 -2.7(5)
C17 C22 C23 C24 177.6(3)
C22 C23 C24 C25 -0.1(5)
C23 C24 C25 C26 2.4(5)
C24 C25 C26 C21 -1.8(5)
C20 C21 C26 C25 178.7(3)
C22 C21 C26 C25 -1.0(5)
C32 N3 C27 O6 -10.4(5)
C29 N3 C27 O6 -163.7(3)
C32 N3 C27 O5 171.6(3)
C29 N3 C27 O5 18.3(5)
C34 O5 C27 O6 -169.0(3)
C34 O5 C27 N3 9.1(5)
C30 N4 C28 O8 -156.8(4)
C31 N4 C28 O8 -9.2(6)
C30 N4 C28 O7 25.1(5)
C31 N4 C28 O7 172.7(3)
C44 O7 C28 O8 -172.5(3)
C44 O7 C28 N4 5.8(5)
C27 N3 C29 C33 -33.5(4)
C32 N3 C29 C33 172.3(3)
C27 N3 C29 C30 93.1(4)
C32 N3 C29 C30 -61.1(3)
C28 N4 C30 C43 -39.8(4)
C31 N4 C30 C43 171.7(3)
C28 N4 C30 C29 86.9(4)
C31 N4 C30 C29 -61.7(3)
N3 C29 C30 N4 58.7(3)
C33 C29 C30 N4 -178.8(3)
N3 C29 C30 C43 -178.7(3)
C33 C29 C30 C43 -56.1(4)
C28 N4 C31 C32 -89.9(4)
C30 N4 C31 C32 60.4(4)
C27 N3 C32 C31 -96.1(4)
C29 N3 C32 C31 59.7(4)
N4 C31 C32 N3 -55.4(4)
N3 C29 C33 C34 23.0(4)
C30 C29 C33 C34 -98.1(3)
N3 C29 C33 C38 -156.6(3)
C30 C29 C33 C38 82.4(4)
C38 C33 C34 O5 179.6(3)
C29 C33 C34 O5 0.0(5)
C38 C33 C34 C35 -1.3(5)
C29 C33 C34 C35 179.1(3)
C27 O5 C34 C33 -18.3(5)
C27 O5 C34 C35 162.6(3)
C33 C34 C35 C36 -2.9(6)
O5 C34 C35 C36 176.2(3)
C34 C35 C36 C37 4.1(6)
C35 C36 C37 C42 177.9(4)
C35 C36 C37 C38 -1.1(6)
C42 C37 C38 C39 -2.9(5)
C36 C37 C38 C39 176.1(3)
C42 C37 C38 C33 177.9(3)
C36 C37 C38 C33 -3.2(5)
C34 C33 C38 C39 -175.0(3)
C29 C33 C38 C39 4.6(5)
C34 C33 C38 C37 4.3(5)
C29 C33 C38 C37 -176.2(3)
C37 C38 C39 C40 1.9(5)
C33 C38 C39 C40 -178.8(3)
C38 C39 C40 C41 0.4(6)
C39 C40 C41 C42 -2.0(7)
C40 C41 C42 C37 1.0(7)
C36 C37 C42 C41 -177.5(4)
C38 C37 C42 C41 1.5(6)
N4 C30 C43 C44 24.9(4)
C29 C30 C43 C44 -96.1(4)
N4 C30 C43 C48 -155.2(3)
C29 C30 C43 C48 83.8(4)
C48 C43 C44 C45 -0.3(5)
C30 C43 C44 C45 179.6(3)
C48 C43 C44 O7 -178.6(3)
C30 C43 C44 O7 1.3(5)
C28 O7 C44 C43 -19.0(5)
C28 O7 C44 C45 162.6(3)
C43 C44 C45 C46 -2.0(7)
O7 C44 C45 C46 176.4(4)
C44 C45 C46 C47 1.4(8)
C45 C46 C47 C52 -177.6(5)
C45 C46 C47 C48 1.5(7)
C44 C43 C48 C49 -177.9(3)
C30 C43 C48 C49 2.2(5)
C44 C43 C48 C47 3.1(5)
C30 C43 C48 C47 -176.8(3)
C52 C47 C48 C49 -3.5(6)
C46 C47 C48 C49 177.3(4)
C52 C47 C48 C43 175.5(4)
C46 C47 C48 C43 -3.7(5)
C43 C48 C49 C50 -176.4(3)
C47 C48 C49 C50 2.6(6)
C48 C49 C50 C51 -0.9(7)
C49 C50 C51 C52 0.1(9)
C50 C51 C52 C47 -1.2(11)
C46 C47 C52 C51 -178.0(6)
C48 C47 C52 C51 2.9(9)
